data_2008722
loop_
_publ_author_name
'Robert Hammond'
'Jacques Barbier'

_publ_section_title
;
 Low-temperature KFeGeO~4~
;
_journal_issue 7
_journal_name_full 'Acta Crystallographica Section C'
_journal_page_first IUC9900074
_journal_paper_doi 10.1107/S0108270199099254
_journal_volume 55
_journal_year 1999
_chemical_formula_analytical 'Fe Ge K O4'
_chemical_formula_iupac 'K Fe Ge O4'
_chemical_formula_moiety 'Fe Ge K O4'
_chemical_formula_structural 'Fe Ge K O4'
_chemical_formula_sum 'Fe Ge K O4'
_chemical_formula_weight 231.54
_chemical_name_common 'potassium iron germanate'
_chemical_name_systematic 'potassium iron germanium tetraoxide'
_space_group_IT_number 173
_symmetry_cell_setting hexagonal
_symmetry_space_group_name_Hall 'P 6c'
_symmetry_space_group_name_H-M 'P 63'
_audit_creation_method SHELXL
_cell_angle_alpha 90.00
_cell_angle_beta 90.00
_cell_angle_gamma 120.00
_cell_formula_units_Z 24
_cell_length_a 18.749(3)
_cell_length_b 18.749(3)
_cell_length_c 8.684(2)
_cell_measurement_reflns_used 20
_cell_measurement_temperature 293(2)
_cell_measurement_theta_max 20
_cell_measurement_theta_min 3
_cell_volume 2643.7(9)
_computing_cell_refinement 'SHELXTL-Plus (Sheldrick, 1991)'
_computing_data_collection 'SHELXTL-Plus (Sheldrick, 1991)'
_computing_data_reduction 'SHELXTL-Plus (Sheldrick, 1991)'
_computing_molecular_graphics 'SHELXP93 (Sheldrick, 1993)'
_computing_publication_material 'SHELXL93 (Sheldrick, 1993)'
_computing_structure_refinement 'SHELXL93 (Sheldrick, 1993)'
_computing_structure_solution 'SHELXS86 (Sheldrick, 1990)'
_diffrn_ambient_temperature 293(2)
_diffrn_measurement_device 'Siemens R3m/v'
_diffrn_measurement_method 'scintillation counter'
_diffrn_radiation_monochromator graphite
_diffrn_radiation_source 'fine-focus sealed tube'
_diffrn_radiation_type AgK\a
_diffrn_radiation_wavelength 0.56086
_diffrn_reflns_av_R_equivalents 0.041
_diffrn_reflns_av_sigmaI/netI 0.0574
_diffrn_reflns_limit_h_max 0
_diffrn_reflns_limit_h_min -25
_diffrn_reflns_limit_k_max 25
_diffrn_reflns_limit_k_min 0
_diffrn_reflns_limit_l_max 11
_diffrn_reflns_limit_l_min -11
_diffrn_reflns_number 9836
_diffrn_reflns_theta_max 22.56
_diffrn_reflns_theta_min 1.71
_diffrn_standards_decay_% 0
_diffrn_standards_interval_count 100
_diffrn_standards_number 3
_exptl_absorpt_coefficient_mu 5.696
_exptl_absorpt_correction_T_max 0.426
_exptl_absorpt_correction_T_min 0.302
_exptl_absorpt_correction_type '\y scan'
_exptl_absorpt_process_details 'SHELXTL-Plus (Sheldrick, 1991)'
_exptl_crystal_colour 'light brown'
_exptl_crystal_density_diffrn 3.490
_exptl_crystal_density_method 'not measured'
_exptl_crystal_description 'hexagonal prism'
_exptl_crystal_F_000 2616
_exptl_crystal_size_max 0.21
_exptl_crystal_size_mid 0.18
_exptl_crystal_size_min 0.15
_refine_diff_density_max '1.313  0.64 \%A from Fe8/Ge8'
_refine_diff_density_min '-1.871 0.86 \%A from Fe1/Ge1'
_refine_ls_abs_structure_details 'Flack H D (1983), Acta Cryst. A39, 876-881'
_refine_ls_abs_structure_Flack -0.05(7)
_refine_ls_extinction_coef 0.00130(10)
_refine_ls_extinction_method SHELXL93
_refine_ls_goodness_of_fit_all 0.939
_refine_ls_goodness_of_fit_obs 1.023
_refine_ls_matrix_type full
_refine_ls_number_parameters 250
_refine_ls_number_reflns 4715
_refine_ls_number_restraints 1
_refine_ls_restrained_S_all 1.044
_refine_ls_restrained_S_obs 1.022
_refine_ls_R_factor_all 0.055
_refine_ls_R_factor_obs 0.041
_refine_ls_shift/esd_max 0.001
_refine_ls_shift/esd_mean 0.000
_refine_ls_structure_factor_coef Fsqd
_refine_ls_weighting_details 'w = 1/[\s^2^(Fo^2^)+(0.0483P)^2^] where P = (Fo^2^+2Fc^2^)/3'
_refine_ls_weighting_scheme calc
_refine_ls_wR_factor_all 0.110
_refine_ls_wR_factor_obs 0.095
_reflns_number_observed 3704
_reflns_number_total 4719
_reflns_observed_criterion I>2\s(I)
_cod_data_source_file qb0100.cif
_cod_data_source_block IUC9900074
_cod_depositor_comments
;
The following automatic conversions were performed:

'_refine_ls_weighting_scheme' value 'calc w =
1/[\s^2^(Fo^2^)+(0.0483P)^2^] where P = (Fo^2^+2Fc^2^)/3' was changed
to 'calc'. New tag '_refine_ls_weighting_details' was created. The
value of the new tag was set to 'w = 1/[\s^2^(Fo^2^)+(0.0483P)^2^]
where P = (Fo^2^+2Fc^2^)/3'.

Automatic conversion script
Id: cif_fix_values 3143 2015-03-26 13:38:13Z robertas 
;
_cod_database_code 2008722

loop_
_symmetry_equiv_pos_as_xyz
'x, y, z'
'-y, x-y, z'
'-x+y, -x, z'
'-x, -y, z+1/2'
'y, -x+y, z+1/2'
'x-y, x, z+1/2'

loop_
_atom_site_aniso_label
_atom_site_aniso_U_11
_atom_site_aniso_U_22
_atom_site_aniso_U_33
_atom_site_aniso_U_12
_atom_site_aniso_U_13
_atom_site_aniso_U_23
K1 0.0257(12) 0.0257(12) 0.022(3) 0.0129(6) 0.000 0.000
K2 0.0369(12) 0.0220(11) 0.0214(14) 0.0160(9) 0.0024(13) 0.0022(11)
K3 0.0221(9) 0.0221(9) 0.026(2) 0.0110(5) 0.000 0.000
K4 0.0274(10) 0.0274(10) 0.021(2) 0.0137(5) 0.000 0.000
K5 0.0203(8) 0.0289(10) 0.0174(10) 0.0092(9) 0.0042(8) 0.0033(14)
K6 0.0238(10) 0.0266(9) 0.0365(14) 0.0118(9) 0.008(2) 0.0127(11)
Ge1 0.0088(6) 0.0092(6) 0.0127(7) 0.0028(5) -0.0016(5) 0.0013(5)
Fe1 0.0088(6) 0.0092(6) 0.0127(7) 0.0028(5) -0.0016(5) 0.0013(5)
Ge2 0.0108(6) 0.0130(7) 0.0157(8) 0.0052(5) 0.0001(5) -0.0011(5)
Fe2 0.0108(6) 0.0130(7) 0.0157(8) 0.0052(5) 0.0001(5) -0.0011(5)
Ge3 0.0124(6) 0.0147(6) 0.0136(7) 0.0075(5) -0.0027(5) -0.0033(6)
Fe3 0.0124(6) 0.0147(6) 0.0136(7) 0.0075(5) -0.0027(5) -0.0033(6)
Ge4 0.0143(6) 0.0104(6) 0.0130(7) 0.0059(5) 0.0040(5) 0.0021(5)
Fe4 0.0143(6) 0.0104(6) 0.0130(7) 0.0059(5) 0.0040(5) 0.0021(5)
Ge5 0.0133(6) 0.0119(6) 0.0165(8) 0.0056(5) -0.0033(5) 0.0009(5)
Fe5 0.0133(6) 0.0119(6) 0.0165(8) 0.0056(5) -0.0033(5) 0.0009(5)
Ge6 0.0111(6) 0.0096(6) 0.0125(7) 0.0031(5) 0.0007(5) -0.0006(5)
Fe6 0.0111(6) 0.0096(6) 0.0125(7) 0.0031(5) 0.0007(5) -0.0006(5)
Ge7 0.0109(6) 0.0118(6) 0.0133(7) 0.0040(5) 0.0021(5) -0.0020(5)
Fe7 0.0109(6) 0.0118(6) 0.0133(7) 0.0040(5) 0.0021(5) -0.0020(5)
Ge8 0.0114(6) 0.0150(6) 0.0127(7) 0.0074(5) 0.0011(5) 0.0033(5)
Fe8 0.0114(6) 0.0150(6) 0.0127(7) 0.0074(5) 0.0011(5) 0.0033(5)
O1 0.020(3) 0.028(4) 0.039(5) 0.016(3) -0.001(4) 0.003(4)
O2 0.100(7) 0.035(4) 0.019(3) 0.036(6) 0.006(5) -0.002(3)
O3 0.020(3) 0.030(3) 0.015(3) 0.015(3) -0.007(3) -0.003(3)
O4 0.035(4) 0.027(3) 0.015(3) 0.015(3) 0.004(4) 0.008(4)
O5 0.017(4) 0.025(4) 0.036(4) 0.011(3) 0.002(3) 0.018(4)
O6 0.016(3) 0.019(4) 0.032(4) 0.009(3) 0.007(3) 0.008(3)
O7 0.015(3) 0.019(3) 0.030(4) 0.005(3) 0.012(3) 0.001(3)
O9 0.032(4) 0.027(4) 0.035(4) 0.025(3) 0.022(3) 0.024(3)
O10 0.030(4) 0.011(3) 0.033(4) 0.003(3) 0.026(3) 0.008(3)
O11 0.026(4) 0.017(4) 0.033(5) 0.004(3) -0.018(4) 0.002(3)
O12 0.026(4) 0.028(4) 0.023(4) 0.005(4) 0.009(3) -0.013(3)
O13 0.020(4) 0.034(4) 0.018(3) 0.017(3) -0.006(3) -0.010(3)
O14 0.022(4) 0.019(4) 0.044(6) 0.009(3) 0.015(3) 0.003(3)
O15 0.015(4) 0.021(4) 0.028(4) 0.006(3) 0.002(3) -0.009(3)
O16 0.025(4) 0.023(4) 0.020(4) 0.007(3) -0.006(3) 0.004(3)

loop_
_atom_site_label
_atom_site_fract_x
_atom_site_fract_y
_atom_site_fract_z
_atom_site_U_iso_or_equiv
_atom_site_thermal_displace_type
_atom_site_calc_flag
_atom_site_refinement_flags
_atom_site_occupancy
_atom_site_disorder_group
_atom_site_type_symbol
K1 0.0000 0.0000 0.5135(5) 0.0246(10) Uani d S 1 . K
K2 0.5229(2) 0.99656(12) 0.5117(4) 0.0262(5) Uani d . 1 . K
K3 0.6667 0.3333 -0.0012(7) 0.0233(7) Uani d S 1 . K
K4 0.6667 0.3333 0.4992(6) 0.0252(8) Uani d S 1 . K
K5 0.33223(15) 0.18356(13) 0.5064(5) 0.0236(4) Uani d . 1 . K
K6 0.19769(13) 0.3340(2) 0.5068(5) 0.0293(5) Uani d . 1 . K
Ge1 0.16746(8) 0.15390(8) 0.80073(14) 0.0110(3) Uani d P 0.50 . Ge
Fe1 0.16746(8) 0.15390(8) 0.80073(14) 0.0110(3) Uani d P 0.50 . Fe
Ge2 0.66450(7) 0.99964(7) 0.20445(14) 0.0135(4) Uani d P 0.50 . Ge
Fe2 0.66450(7) 0.99964(7) 0.20445(14) 0.0135(4) Uani d P 0.50 . Fe
Ge3 0.49459(8) 0.31991(8) 0.82608(14) 0.0132(3) Uani d P 0.50 . Ge
Fe3 0.49459(8) 0.31991(8) 0.82608(14) 0.0132(3) Uani d P 0.50 . Fe
Ge4 0.34190(8) 0.50563(8) 0.82511(14) 0.0127(3) Uani d P 0.50 . Ge
Fe4 0.34190(8) 0.50563(8) 0.82511(14) 0.0127(3) Uani d P 0.50 . Fe
Ge5 0.17257(8) 0.15919(8) 0.18755(15) 0.0142(3) Uani d P 0.50 . Ge
Fe5 0.17257(8) 0.15919(8) 0.18755(15) 0.0142(3) Uani d P 0.50 . Fe
Ge6 0.66974(7) 0.99891(7) 0.80554(14) 0.0120(3) Uani d P 0.50 . Ge
Fe6 0.66974(7) 0.99891(7) 0.80554(14) 0.0120(3) Uani d P 0.50 . Fe
Ge7 0.51074(8) 0.16395(8) 0.71211(14) 0.0127(3) Uani d P 0.50 . Ge
Fe7 0.51074(8) 0.16395(8) 0.71211(14) 0.0127(3) Uani d P 0.50 . Fe
Ge8 0.49988(8) 0.67609(8) 0.71176(14) 0.0127(3) Uani d P 0.50 . Ge
Fe8 0.49988(8) 0.67609(8) 0.71176(14) 0.0127(3) Uani d P 0.50 . Fe
O1 0.1890(4) 0.1375(4) 0.9858(10) 0.027(2) Uani d . 1 . O
O2 0.3230(7) 0.3354(6) 0.0061(15) 0.051(2) Uani d . 1 . O
O3 0.3842(4) 0.5269(4) 0.0207(9) 0.0209(13) Uani d . 1 . O
O4 0.4779(4) 0.2822(4) 0.0231(9) 0.0256(14) Uani d . 1 . O
O5 0.0605(4) 0.1227(5) 0.7838(11) 0.026(2) Uani d . 1 . O
O6 0.2718(4) 0.5433(5) 0.2309(10) 0.022(2) Uani d . 1 . O
O7 0.2111(4) 0.6081(4) 0.7262(10) 0.023(2) Uani d . 1 . O
O8 0.1024(5) 0.1961(5) 0.1813(10) 0.034(2) Uiso d . 1 . O
O9 0.4708(5) 0.2363(4) 0.3386(9) 0.027(2) Uani d . 1 . O
O10 0.5626(5) 0.4276(4) 0.8310(8) 0.028(2) Uani d . 1 . O
O11 0.2272(5) 0.2591(5) 0.7376(11) 0.028(2) Uani d . 1 . O
O12 0.1029(5) 0.3990(5) 0.2389(10) 0.029(2) Uani d . 1 . O
O13 0.0730(4) 0.6420(5) 0.7295(9) 0.022(2) Uani d . 1 . O
O14 0.6288(5) 0.0687(5) 0.2623(10) 0.028(2) Uani d . 1 . O
O15 0.4061(5) 0.1012(5) 0.7774(10) 0.023(2) Uani d . 1 . O
O16 0.2683(5) 0.2332(5) 0.2781(10) 0.025(2) Uani d . 1 . O

loop_
_atom_type_symbol
_atom_type_description
_atom_type_scat_dispersion_real
_atom_type_scat_dispersion_imag
_atom_type_scat_source
O O 0.0056 0.0036 'International Tables Vol C Tables 4.2.6.8 and 6.1.1.4'
K K 0.1399 0.1562 'International Tables Vol C Tables 4.2.6.8 and 6.1.1.4'
Fe Fe 0.2886 0.5448 'International Tables Vol C Tables 4.2.6.8 and 6.1.1.4'
Ge Ge 0.3016 1.1903 'International Tables Vol C Tables 4.2.6.8 and 6.1.1.4'

loop_
_geom_angle_atom_site_label_1
_geom_angle_atom_site_label_2
_geom_angle_atom_site_label_3
_geom_angle_site_symmetry_1
_geom_angle_site_symmetry_3
_geom_angle
O1 Ge1 O5 . . 110.0(4)
O1 Ge1 O11 . . 114.0(4)
O5 Ge1 O11 . . 108.3(4)
O1 Ge1 O8 . 5 104.8(4)
O5 Ge1 O8 . 5 112.6(4)
O11 Ge1 O8 . 5 107.1(4)
O1 Fe1 O5 . . 110.0(4)
O1 Fe1 O11 . . 114.0(4)
O5 Fe1 O11 . . 108.3(4)
O1 Fe1 O8 . 5 104.8(4)
O5 Fe1 O8 . 5 112.6(4)
O11 Fe1 O8 . 5 107.1(4)
O2 Ge2 O15 2_665 4_664 105.1(4)
O2 Ge2 O14 2_665 1_565 113.2(5)
O15 Ge2 O14 4_664 1_565 108.4(4)
O2 Ge2 O16 2_665 2_665 109.2(4)
O15 Ge2 O16 4_664 2_665 110.5(4)
O14 Ge2 O16 1_565 2_665 110.2(4)
O2 Fe2 O15 2_665 4_664 105.1(4)
O2 Fe2 O14 2_665 1_565 113.2(5)
O15 Fe2 O14 4_664 1_565 108.4(4)
O2 Fe2 O16 2_665 2_665 109.2(4)
O15 Fe2 O16 4_664 2_665 110.5(4)
O14 Fe2 O16 1_565 2_665 110.2(4)
O10 Ge3 O6 . 5 109.4(3)
O10 Ge3 O12 . 5 110.9(4)
O6 Ge3 O12 5 5 112.5(4)
O10 Ge3 O4 . 1_556 107.9(3)
O6 Ge3 O4 5 1_556 105.7(3)
O12 Ge3 O4 5 1_556 110.3(4)
O10 Fe3 O6 . 5 109.4(3)
O10 Fe3 O12 . 5 110.9(4)
O6 Fe3 O12 5 5 112.5(4)
O10 Fe3 O4 . 1_556 107.9(3)
O6 Fe3 O4 5 1_556 105.7(3)
O12 Fe3 O4 5 1_556 110.3(4)
O13 Ge4 O9 2_665 6 110.3(4)
O13 Ge4 O7 2_665 2_665 111.6(4)
O9 Ge4 O7 6 2_665 108.8(3)
O13 Ge4 O3 2_665 1_556 112.3(3)
O9 Ge4 O3 6 1_556 107.8(3)
O7 Ge4 O3 2_665 1_556 105.8(3)
O13 Fe4 O9 2_665 6 110.3(4)
O13 Fe4 O7 2_665 2_665 111.6(4)
O9 Fe4 O7 6 2_665 108.8(3)
O13 Fe4 O3 2_665 1_556 112.3(3)
O9 Fe4 O3 6 1_556 107.8(3)
O7 Fe4 O3 2_665 1_556 105.8(3)
O8 Ge5 O5 . 5_554 107.5(4)
O8 Ge5 O16 . . 111.1(4)
O5 Ge5 O16 5_554 . 113.1(4)
O8 Ge5 O1 . 1_554 107.1(4)
O5 Ge5 O1 5_554 1_554 106.2(4)
O16 Ge5 O1 . 1_554 111.6(4)
O8 Fe5 O5 . 5_554 107.5(4)
O8 Fe5 O16 . . 111.1(4)
O5 Fe5 O16 5_554 . 113.1(4)
O8 Fe5 O1 . 1_554 107.1(4)
O5 Fe5 O1 5_554 1_554 106.2(4)
O16 Fe5 O1 . 1_554 111.6(4)
O2 Ge6 O11 2_666 2_665 107.0(5)
O2 Ge6 O13 2_666 3_565 107.4(4)
O11 Ge6 O13 2_665 3_565 107.9(4)
O2 Ge6 O12 2_666 6_665 114.5(4)
O11 Ge6 O12 2_665 6_665 108.7(4)
O13 Ge6 O12 3_565 6_665 111.1(4)
O2 Fe6 O11 2_666 2_665 107.0(5)
O2 Fe6 O13 2_666 3_565 107.4(4)
O11 Fe6 O13 2_665 3_565 107.9(4)
O2 Fe6 O12 2_666 6_665 114.5(4)
O11 Fe6 O12 2_665 6_665 108.7(4)
O13 Fe6 O12 3_565 6_665 111.1(4)
O3 Ge7 O6 5 5 109.7(3)
O3 Ge7 O15 5 . 113.7(3)
O6 Ge7 O15 5 . 110.6(4)
O3 Ge7 O10 5 2_655 105.0(3)
O6 Ge7 O10 5 2_655 111.8(4)
O15 Ge7 O10 . 2_655 105.9(4)
O3 Fe7 O6 5 5 109.7(3)
O3 Fe7 O15 5 . 113.7(3)
O6 Fe7 O15 5 . 110.6(4)
O3 Fe7 O10 5 2_655 105.0(3)
O6 Fe7 O10 5 2_655 111.8(4)
O15 Fe7 O10 . 2_655 105.9(4)
O4 Ge8 O7 4_665 2_665 109.1(4)
O4 Ge8 O14 4_665 6 112.0(4)
O7 Ge8 O14 2_665 6 110.6(3)
O4 Ge8 O9 4_665 4_665 105.2(3)
O7 Ge8 O9 2_665 4_665 111.3(4)
O14 Ge8 O9 6 4_665 108.4(4)
O4 Fe8 O7 4_665 2_665 109.1(4)
O4 Fe8 O14 4_665 6 112.0(4)
O7 Fe8 O14 2_665 6 110.6(3)
O4 Fe8 O9 4_665 4_665 105.2(3)
O7 Fe8 O9 2_665 4_665 111.3(4)
O14 Fe8 O9 6 4_665 108.4(4)
Fe1 O1 Ge1 . . 0.0(2)
Fe1 O1 Fe5 . 1_556 139.6(4)
Ge1 O1 Fe5 . 1_556 139.6(4)
Fe1 O1 Ge5 . 1_556 139.6(4)
Ge1 O1 Ge5 . 1_556 139.6(4)
Fe5 O1 Ge5 1_556 1_556 0.0(2)
Fe1 O1 K6 . 5 112.7(4)
Ge1 O1 K6 . 5 112.7(4)
Fe5 O1 K6 1_556 5 102.3(3)
Ge5 O1 K6 1_556 5 102.3(3)
Fe1 O1 K1 . 4 87.1(3)
Ge1 O1 K1 . 4 87.1(3)
Fe5 O1 K1 1_556 4 82.3(3)
Ge5 O1 K1 1_556 4 82.3(3)
K6 O1 K1 5 4 134.2(2)
Fe2 O2 Ge2 3_565 3_565 0.0(2)
Fe2 O2 Fe6 3_565 3_564 166.9(5)
Ge2 O2 Fe6 3_565 3_564 166.9(5)
Fe2 O2 Ge6 3_565 3_564 166.9(5)
Ge2 O2 Ge6 3_565 3_564 166.9(5)
Fe6 O2 Ge6 3_564 3_564 0.0(2)
Fe2 O2 K5 3_565 6_554 97.4(4)
Ge2 O2 K5 3_565 6_554 97.4(4)
Fe6 O2 K5 3_564 6_554 95.4(4)
Ge6 O2 K5 3_564 6_554 95.4(4)
Fe7 O3 Ge7 6_554 6_554 0.0(2)
Fe7 O3 Fe4 6_554 1_554 137.9(4)
Ge7 O3 Fe4 6_554 1_554 137.9(4)
Fe7 O3 Ge4 6_554 1_554 137.9(4)
Ge7 O3 Ge4 6_554 1_554 137.9(4)
Fe4 O3 Ge4 1_554 1_554 0.0(2)
Fe7 O3 K2 6_554 6_654 109.5(3)
Ge7 O3 K2 6_554 6_654 109.5(3)
Fe4 O3 K2 1_554 6_654 107.0(3)
Ge4 O3 K2 1_554 6_654 107.0(3)
Fe7 O3 K4 6_554 4_664 86.6(3)
Ge7 O3 K4 6_554 4_664 86.6(3)
Fe4 O3 K4 1_554 4_664 81.4(2)
Ge4 O3 K4 1_554 4_664 81.4(2)
K2 O3 K4 6_654 4_664 136.1(2)
Fe8 O4 Ge8 4_664 4_664 0.0(2)
Fe8 O4 Fe3 4_664 1_554 137.9(4)
Ge8 O4 Fe3 4_664 1_554 137.9(4)
Fe8 O4 Ge3 4_664 1_554 137.9(4)
Ge8 O4 Ge3 4_664 1_554 137.9(4)
Fe3 O4 Ge3 1_554 1_554 0.0(2)
Fe8 O4 K6 4_664 5_554 112.8(3)
Ge8 O4 K6 4_664 5_554 112.8(3)
Fe3 O4 K6 1_554 5_554 103.5(3)
Ge3 O4 K6 1_554 5_554 103.5(3)
Fe8 O4 K3 4_664 . 87.0(3)
Ge8 O4 K3 4_664 . 87.0(3)
Fe3 O4 K3 1_554 . 82.6(3)
Ge3 O4 K3 1_554 . 82.6(3)
K6 O4 K3 5_554 . 134.0(2)
Fe5 O5 Ge5 6 6 0.00(13)
Fe5 O5 Ge1 6 . 129.4(4)
Ge5 O5 Ge1 6 . 129.4(4)
Fe5 O5 Fe1 6 . 129.4(4)
Ge5 O5 Fe1 6 . 129.4(4)
Ge1 O5 Fe1 . . 0.00(13)
Fe5 O5 K1 6 4 131.1(3)
Ge5 O5 K1 6 4 131.1(3)
Ge1 O5 K1 . 4 97.8(3)
Fe1 O5 K1 . 4 97.8(3)
Fe5 O5 K1 6 . 86.6(3)
Ge5 O5 K1 6 . 86.6(3)
Ge1 O5 K1 . . 103.9(4)
Fe1 O5 K1 . . 103.9(4)
K1 O5 K1 4 . 94.7(2)
Fe3 O6 Ge3 6_554 6_554 0.0(2)
Fe3 O6 Fe7 6_554 6_554 129.8(4)
Ge3 O6 Fe7 6_554 6_554 129.8(4)
Fe3 O6 Ge7 6_554 6_554 129.8(4)
Ge3 O6 Ge7 6_554 6_554 129.8(4)
Fe7 O6 Ge7 6_554 6_554 0.00(12)
Fe3 O6 K4 6_554 4_664 129.9(3)
Ge3 O6 K4 6_554 4_664 129.9(3)
Fe7 O6 K4 6_554 4_664 98.3(3)
Ge7 O6 K4 6_554 4_664 98.3(3)
Fe3 O6 K3 6_554 4_665 86.4(3)
Ge3 O6 K3 6_554 4_665 86.4(3)
Fe7 O6 K3 6_554 4_665 105.2(3)
Ge7 O6 K3 6_554 4_665 105.2(3)
K4 O6 K3 4_664 4_665 94.4(2)
Fe8 O7 Ge8 3_565 3_565 0.00(14)
Fe8 O7 Fe4 3_565 3_565 128.6(4)
Ge8 O7 Fe4 3_565 3_565 128.6(4)
Fe8 O7 Ge4 3_565 3_565 128.6(4)
Ge8 O7 Ge4 3_565 3_565 128.6(4)
Fe4 O7 Ge4 3_565 3_565 0.00(12)
Fe8 O7 K3 3_565 4_665 99.1(3)
Ge8 O7 K3 3_565 4_665 99.1(3)
Fe4 O7 K3 3_565 4_665 130.8(3)
Ge4 O7 K3 3_565 4_665 130.8(3)
Fe8 O7 K4 3_565 4_665 104.0(3)
Ge8 O7 K4 3_565 4_665 104.0(3)
Fe4 O7 K4 3_565 4_665 85.4(3)
Ge4 O7 K4 3_565 4_665 85.4(3)
K3 O7 K4 4_665 4_665 94.9(2)
Fe5 O8 Ge5 . . 0.00(12)
Fe5 O8 Fe1 . 6_554 128.6(5)
Ge5 O8 Fe1 . 6_554 128.6(5)
Fe5 O8 Ge1 . 6_554 128.6(5)
Ge5 O8 Ge1 . 6_554 128.6(5)
Fe1 O8 Ge1 6_554 6_554 0.00(15)
Fe5 O8 K5 . 6_554 115.8(4)
Ge5 O8 K5 . 6_554 115.8(4)
Fe1 O8 K5 6_554 6_554 114.6(4)
Ge1 O8 K5 6_554 6_554 114.6(4)
Fe4 O9 Ge4 5_554 5_554 0.00(12)
Fe4 O9 Fe8 5_554 4_664 126.0(4)
Ge4 O9 Fe8 5_554 4_664 126.0(4)
Fe4 O9 Ge8 5_554 4_664 126.0(4)
Ge4 O9 Ge8 5_554 4_664 126.0(4)
Fe8 O9 Ge8 4_664 4_664 0.00(15)
Fe4 O9 K5 5_554 . 114.1(3)
Ge4 O9 K5 5_554 . 114.1(3)
Fe8 O9 K5 4_664 . 117.3(3)
Ge8 O9 K5 4_664 . 117.3(3)
Fe3 O10 Ge3 . . 0.0(2)
Fe3 O10 Fe7 . 3_665 128.4(4)
Ge3 O10 Fe7 . 3_665 128.4(4)
Fe3 O10 Ge7 . 3_665 128.4(4)
Ge3 O10 Ge7 . 3_665 128.4(4)
Fe7 O10 Ge7 3_665 3_665 0.00(15)
Fe3 O10 K2 . 6_655 119.4(3)
Ge3 O10 K2 . 6_655 119.4(3)
Fe7 O10 K2 3_665 6_655 111.8(3)
Ge7 O10 K2 3_665 6_655 111.8(3)
Fe6 O11 Ge6 3_565 3_565 0.00(15)
Fe6 O11 Ge1 3_565 . 124.2(4)
Ge6 O11 Ge1 3_565 . 124.2(4)
Fe6 O11 Fe1 3_565 . 124.2(4)
Ge6 O11 Fe1 3_565 . 124.2(4)
Ge1 O11 Fe1 . . 0.00(15)
Fe6 O11 K6 3_565 . 106.3(3)
Ge6 O11 K6 3_565 . 106.3(3)
Ge1 O11 K6 . . 128.9(4)
Fe1 O11 K6 . . 128.9(4)
Fe6 O11 K5 3_565 6 89.4(3)
Ge6 O11 K5 3_565 6 89.4(3)
Ge1 O11 K5 . 6 94.3(4)
Fe1 O11 K5 . 6 94.3(4)
K6 O11 K5 . 6 93.4(3)
Fe3 O12 Ge3 6_554 6_554 0.0(2)
Fe3 O12 Fe6 6_554 5_454 126.0(4)
Ge3 O12 Fe6 6_554 5_454 126.0(4)
Fe3 O12 Ge6 6_554 5_454 126.0(4)
Ge3 O12 Ge6 6_554 5_454 126.0(4)
Fe6 O12 Ge6 5_454 5_454 0.00(15)
Fe3 O12 K5 6_554 6_554 121.5(4)
Ge3 O12 K5 6_554 6_554 121.5(4)
Fe6 O12 K5 5_454 6_554 112.0(3)
Ge6 O12 K5 5_454 6_554 112.0(3)
Fe4 O13 Ge4 3_565 3_565 0.00(14)
Fe4 O13 Fe6 3_565 2_665 124.8(4)
Ge4 O13 Fe6 3_565 2_665 124.8(4)
Fe4 O13 Ge6 3_565 2_665 124.8(4)
Ge4 O13 Ge6 3_565 2_665 124.8(4)
Fe6 O13 Ge6 2_665 2_665 0.00(12)
Fe4 O13 K2 3_565 2_665 120.4(4)
Ge4 O13 K2 3_565 2_665 120.4(4)
Fe6 O13 K2 2_665 2_665 111.5(3)
Ge6 O13 K2 2_665 2_665 111.5(3)
Fe4 O13 K6 3_565 3_565 104.2(3)
Ge4 O13 K6 3_565 3_565 104.2(3)
Fe6 O13 K6 2_665 3_565 85.6(3)
Ge6 O13 K6 2_665 3_565 85.6(3)
K2 O13 K6 2_665 3_565 97.7(3)
Fe2 O14 Ge2 1_545 1_545 0.00(11)
Fe2 O14 Fe8 1_545 5_554 125.7(4)
Ge2 O14 Fe8 1_545 5_554 125.7(4)
Fe2 O14 Ge8 1_545 5_554 125.7(4)
Ge2 O14 Ge8 1_545 5_554 125.7(4)
Fe8 O14 Ge8 5_554 5_554 0.0(2)
Fe2 O14 K2 1_545 1_545 107.4(3)
Ge2 O14 K2 1_545 1_545 107.4(3)
Fe8 O14 K2 5_554 1_545 124.3(4)
Ge8 O14 K2 5_554 1_545 124.3(4)
Fe2 O14 K2 1_545 4_664 96.4(3)
Ge2 O14 K2 1_545 4_664 96.4(3)
Fe8 O14 K2 5_554 4_664 96.0(3)
Ge8 O14 K2 5_554 4_664 96.0(3)
K2 O14 K2 1_545 4_664 93.4(2)
Fe2 O15 Ge2 4_665 4_665 0.0(2)
Fe2 O15 Ge7 4_665 . 124.4(4)
Ge2 O15 Ge7 4_665 . 124.4(4)
Fe2 O15 Fe7 4_665 . 124.4(4)
Ge2 O15 Fe7 4_665 . 124.4(4)
Ge7 O15 Fe7 . . 0.00(15)
Fe2 O15 K6 4_665 5 109.0(3)
Ge2 O15 K6 4_665 5 109.0(3)
Ge7 O15 K6 . 5 126.5(4)
Fe7 O15 K6 . 5 126.5(4)
Fe2 O15 K2 4_665 4_665 85.7(3)
Ge2 O15 K2 4_665 4_665 85.7(3)
Ge7 O15 K2 . 4_665 87.0(3)
Fe7 O15 K2 . 4_665 87.0(3)
K6 O15 K2 5 4_665 94.0(3)
Fe2 O16 Ge2 3_565 3_565 0.00(15)
Fe2 O16 Fe5 3_565 . 123.8(5)
Ge2 O16 Fe5 3_565 . 123.8(5)
Fe2 O16 Ge5 3_565 . 123.8(5)
Ge2 O16 Ge5 3_565 . 123.8(5)
Fe5 O16 Ge5 . . 0.0(2)
Fe2 O16 K5 3_565 . 115.6(4)
Ge2 O16 K5 3_565 . 115.6(4)
Fe5 O16 K5 . . 119.6(4)
Ge5 O16 K5 . . 119.6(4)
Fe2 O16 K6 3_565 . 82.8(3)
Ge2 O16 K6 3_565 . 82.8(3)
Fe5 O16 K6 . . 99.6(3)
Ge5 O16 K6 . . 99.6(3)
K5 O16 K6 . . 97.2(3)

loop_
_geom_bond_atom_site_label_1
_geom_bond_atom_site_label_2
_geom_bond_site_symmetry_2
_geom_bond_distance
_geom_bond_publ_flag
K1 O5 4_554 2.820(8) ?
K1 O5 6_554 2.820(8) ?
K1 O5 5_554 2.820(8) ?
K1 O5 . 3.079(10) ?
K1 O5 3 3.079(10) ?
K1 O5 2 3.079(10) ?
K1 O1 6_554 3.182(7) ?
K1 O1 4_554 3.182(7) ?
K1 O1 5_554 3.182(7) ?
K2 O13 3_565 2.674(8) ?
K2 O3 5_565 2.704(6) ?
K2 O10 5_564 2.708(7) ?
K2 O14 1_565 2.788(8) ?
K2 O14 4_665 3.293(9) ?
K2 O15 4_664 3.423(9) ?
K3 O7 4_664 2.800(9) ?
K3 O7 6_654 2.800(9) ?
K3 O7 5_554 2.800(9) ?
K3 O6 6_654 3.070(9) ?
K3 O6 5_554 3.070(9) ?
K3 O6 4_664 3.070(9) ?
K3 O4 2_655 3.177(7) ?
K3 O4 3_665 3.177(7) ?
K3 O4 . 3.177(7) ?
K4 O6 6_655 2.839(9) ?
K4 O6 4_665 2.839(9) ?
K4 O6 5 2.839(9) ?
K4 O7 6_654 3.092(9) ?
K4 O7 4_664 3.092(9) ?
K4 O7 5_554 3.092(9) ?
K4 O3 6_655 3.211(6) ?
K4 O3 5 3.211(6) ?
K4 O3 4_665 3.211(6) ?
K5 O9 . 2.698(7) ?
K5 O16 . 2.711(9) ?
K5 O8 5 2.713(9) ?
K5 O12 5 2.730(8) ?
K5 O2 5 3.240(10) ?
K5 O11 5_554 3.393(10) ?
K6 O11 . 2.659(9) ?
K6 O15 6_554 2.667(8) ?
K6 O4 6 2.722(7) ?
K6 O1 6_554 2.735(7) ?
K6 O13 2_665 3.258(9) ?
K6 O16 . 3.429(9) ?
Ge1 O1 . 1.722(9) ?
Ge1 O5 . 1.793(7) ?
Ge1 O11 . 1.799(8) ?
Ge1 O8 5 1.802(9) ?
Fe1 O1 . 1.722(9) ?
Fe1 O5 . 1.793(7) ?
Fe1 O11 . 1.799(8) ?
Fe1 O8 5 1.802(9) ?
Ge2 O2 2_665 1.738(13) ?
Ge2 O15 4_664 1.796(7) ?
Ge2 O14 1_565 1.802(8) ?
Ge2 O16 2_665 1.804(8) ?
Fe2 O2 2_665 1.738(13) ?
Fe2 O15 4_664 1.796(7) ?
Fe2 O14 1_565 1.802(8) ?
Fe2 O16 2_665 1.804(8) ?
Ge3 O10 . 1.770(7) ?
Ge3 O6 5 1.781(7) ?
Ge3 O12 5 1.784(8) ?
Ge3 O4 1_556 1.818(8) ?
Fe3 O10 . 1.770(7) ?
Fe3 O6 5 1.781(7) ?
Fe3 O12 5 1.784(8) ?
Fe3 O4 1_556 1.818(8) ?
Ge4 O13 2_665 1.777(7) ?
Ge4 O9 6 1.784(7) ?
Ge4 O7 2_665 1.800(7) ?
Ge4 O3 1_556 1.832(7) ?
Fe4 O13 2_665 1.777(7) ?
Fe4 O9 6 1.784(7) ?
Fe4 O7 2_665 1.800(7) ?
Fe4 O3 1_556 1.832(7) ?
Ge5 O8 . 1.767(9) ?
Ge5 O5 5_554 1.782(7) ?
Ge5 O16 . 1.810(8) ?
Ge5 O1 1_554 1.859(9) ?
Fe5 O8 . 1.767(9) ?
Fe5 O5 5_554 1.782(7) ?
Fe5 O16 . 1.810(8) ?
Fe5 O1 1_554 1.859(9) ?
Ge6 O2 2_666 1.751(12) ?
Ge6 O11 2_665 1.798(7) ?
Ge6 O13 3_565 1.811(7) ?
Ge6 O12 6_665 1.817(8) ?
Fe6 O2 2_666 1.751(12) ?
Fe6 O11 2_665 1.798(7) ?
Fe6 O13 3_565 1.811(7) ?
Fe6 O12 6_665 1.817(8) ?
Ge7 O3 5 1.770(8) ?
Ge7 O6 5 1.798(7) ?
Ge7 O15 . 1.802(8) ?
Ge7 O10 2_655 1.823(6) ?
Fe7 O3 5 1.770(8) ?
Fe7 O6 5 1.798(7) ?
Fe7 O15 . 1.802(8) ?
Fe7 O10 2_655 1.823(6) ?
Ge8 O4 4_665 1.773(8) ?
Ge8 O7 2_665 1.794(7) ?
Ge8 O14 6 1.804(8) ?
Ge8 O9 4_665 1.819(6) ?
Fe8 O4 4_665 1.773(8) ?
Fe8 O7 2_665 1.794(7) ?
Fe8 O14 6 1.804(8) ?
Fe8 O9 4_665 1.819(6) ?
O1 Fe5 1_556 1.859(9) ?
O1 Ge5 1_556 1.859(9) ?
O1 K6 5 2.735(7) ?
O1 K1 4 3.182(7) ?
O2 Fe2 3_565 1.738(13) ?
O2 Ge2 3_565 1.738(13) ?
O2 Fe6 3_564 1.751(13) ?
O2 Ge6 3_564 1.751(13) ?
O2 K5 6_554 3.240(10) ?
O3 Fe7 6_554 1.770(8) ?
O3 Ge7 6_554 1.770(8) ?
O3 Fe4 1_554 1.832(7) ?
O3 Ge4 1_554 1.832(7) ?
O3 K2 6_654 2.704(6) ?
O3 K4 4_664 3.211(6) ?
O4 Fe8 4_664 1.773(8) ?
O4 Ge8 4_664 1.773(8) ?
O4 Fe3 1_554 1.818(8) ?
O4 Ge3 1_554 1.818(8) ?
O4 K6 5_554 2.722(7) ?
O5 Fe5 6 1.782(7) ?
O5 Ge5 6 1.782(7) ?
O5 K1 4 2.820(8) ?
O6 Fe3 6_554 1.781(7) ?
O6 Ge3 6_554 1.781(7) ?
O6 Fe7 6_554 1.798(7) ?
O6 Ge7 6_554 1.798(7) ?
O6 K4 4_664 2.839(9) ?
O6 K3 4_665 3.070(9) ?
O7 Fe8 3_565 1.794(7) ?
O7 Ge8 3_565 1.794(7) ?
O7 Fe4 3_565 1.800(7) ?
O7 Ge4 3_565 1.800(7) ?
O7 K3 4_665 2.800(9) ?
O7 K4 4_665 3.092(9) ?
O8 Fe1 6_554 1.802(9) ?
O8 Ge1 6_554 1.802(9) ?
O8 K5 6_554 2.713(9) ?
O9 Fe4 5_554 1.784(7) ?
O9 Ge4 5_554 1.784(7) ?
O9 Fe8 4_664 1.819(6) ?
O9 Ge8 4_664 1.819(6) ?
O10 Fe7 3_665 1.823(6) ?
O10 Ge7 3_665 1.823(6) ?
O10 K2 6_655 2.708(7) ?
O11 Fe6 3_565 1.798(7) ?
O11 Ge6 3_565 1.798(7) ?
O11 K5 6 3.393(10) ?
O12 Fe3 6_554 1.784(8) ?
O12 Ge3 6_554 1.784(8) ?
O12 Fe6 5_454 1.817(8) ?
O12 Ge6 5_454 1.817(8) ?
O12 K5 6_554 2.730(8) ?
O13 Fe4 3_565 1.777(7) ?
O13 Ge4 3_565 1.777(7) ?
O13 Fe6 2_665 1.811(7) ?
O13 Ge6 2_665 1.811(7) ?
O13 K2 2_665 2.674(8) ?
O13 K6 3_565 3.258(9) ?
O14 Fe2 1_545 1.802(8) ?
O14 Ge2 1_545 1.802(8) ?
O14 Fe8 5_554 1.804(8) ?
O14 Ge8 5_554 1.804(8) ?
O14 K2 1_545 2.788(8) ?
O14 K2 4_664 3.293(9) ?
O15 Fe2 4_665 1.796(7) ?
O15 Ge2 4_665 1.796(7) ?
O15 K6 5 2.667(8) ?
O15 K2 4_665 3.423(9) ?
O16 Fe2 3_565 1.804(8) ?
O16 Ge2 3_565 1.804(8) ?
